data_7125422
loop_
_publ_author_name
'Leduskrasts, Kaspars'
'Kinens, Artis'
'Suna, Edgars'

_publ_section_title
;
 Cation-\p interactions secure aggregation induced emission of planar
 organic luminophores.
;
_journal_issue 84
_journal_name_full 'Chemical communications (Cambridge, England)'
_journal_page_first 12663
_journal_page_last 12666
_journal_paper_doi 10.1039/c9cc06829e
_journal_volume 55
_journal_year 2019
_chemical_formula_moiety 'C24 H19 N2, I, 2(H2 O)'
_chemical_formula_sum 'C24 H23 I N2 O2'
_chemical_formula_weight 498.34
_space_group_crystal_system monoclinic
_space_group_IT_number 14
_space_group_name_Hall '-P 2yn'
_space_group_name_H-M_alt 'P 1 21/n 1'
_atom_sites_solution_hydrogens mixed
_audit_creation_method SHELXL-2017/1
_audit_update_record
;
2019-08-27 deposited with the CCDC.	2019-09-23 downloaded from the CCDC.
;
_cell_angle_alpha 90
_cell_angle_beta 94.3810(10)
_cell_angle_gamma 90
_cell_formula_units_Z 4
_cell_length_a 10.7797(2)
_cell_length_b 8.0018(2)
_cell_length_c 25.0126(6)
_cell_measurement_reflns_used 15486
_cell_measurement_temperature 190(2)
_cell_measurement_theta_max 27.485
_cell_measurement_theta_min 0.998
_cell_volume 2151.21(8)
_computing_structure_refinement 'SHELXL-2017/1 (Sheldrick, 2017)'
_diffrn_ambient_temperature 190(2)
_diffrn_measured_fraction_theta_full 0.997
_diffrn_measured_fraction_theta_max 0.995
_diffrn_measurement_device_type KappaCCD
_diffrn_measurement_method CCD
_diffrn_radiation_type MoK\a
_diffrn_radiation_wavelength 0.71073
_diffrn_reflns_av_R_equivalents 0.0451
_diffrn_reflns_av_unetI/netI 0.0671
_diffrn_reflns_Laue_measured_fraction_full 0.997
_diffrn_reflns_Laue_measured_fraction_max 0.995
_diffrn_reflns_limit_h_max 13
_diffrn_reflns_limit_h_min -13
_diffrn_reflns_limit_k_max 9
_diffrn_reflns_limit_k_min -10
_diffrn_reflns_limit_l_max 32
_diffrn_reflns_limit_l_min -32
_diffrn_reflns_number 8185
_diffrn_reflns_point_group_measured_fraction_full 0.997
_diffrn_reflns_point_group_measured_fraction_max 0.995
_diffrn_reflns_theta_full 25.242
_diffrn_reflns_theta_max 27.421
_diffrn_reflns_theta_min 2.005
_exptl_absorpt_coefficient_mu 1.511
_exptl_absorpt_correction_type none
_exptl_crystal_colour yellow
_exptl_crystal_density_diffrn 1.539
_exptl_crystal_description block
_exptl_crystal_F_000 1000
_exptl_crystal_size_max 0.12
_exptl_crystal_size_mid 0.08
_exptl_crystal_size_min 0.05
_refine_diff_density_max 0.439
_refine_diff_density_min -0.636
_refine_diff_density_rms 0.095
_refine_ls_extinction_method none
_refine_ls_goodness_of_fit_ref 1.018
_refine_ls_hydrogen_treatment mixed
_refine_ls_matrix_type full
_refine_ls_number_parameters 279
_refine_ls_number_reflns 4877
_refine_ls_number_restraints 6
_refine_ls_restrained_S_all 1.017
_refine_ls_R_factor_all 0.0732
_refine_ls_R_factor_gt 0.0393
_refine_ls_shift/su_max 0.001
_refine_ls_shift/su_mean 0.000
_refine_ls_structure_factor_coef Fsqd
_refine_ls_weighting_details 'w=1/[\s^2^(Fo^2^)+(0.0220P)^2^+1.3362P] where P=(Fo^2^+2Fc^2^)/3'
_refine_ls_weighting_scheme calc
_refine_ls_wR_factor_gt 0.0725
_refine_ls_wR_factor_ref 0.0827
_reflns_Friedel_coverage 0.000
_reflns_number_gt 3361
_reflns_number_total 4877
_reflns_threshold_expression 'I > 2\s(I)'
_cod_data_source_file c9cc06829e2.cif
_cod_data_source_block kl_1203
_cod_original_sg_symbol_H-M 'P 21/n'
_cod_database_code 7125422
_shelx_shelxl_version_number 2017/1
_shelx_space_group_comment
;
The symmetry employed for this shelxl refinement is uniquely defined
by the following loop, which should always be used as a source of
symmetry information in preference to the above space-group names.
They are only intended as comments.
;

loop_
_space_group_symop_operation_xyz
'x, y, z'
'-x+1/2, y+1/2, -z+1/2'
'-x, -y, -z'
'x-1/2, -y-1/2, z-1/2'

loop_
_atom_site_label
_atom_site_type_symbol
_atom_site_fract_x
_atom_site_fract_y
_atom_site_fract_z
_atom_site_U_iso_or_equiv
_atom_site_adp_type
_atom_site_occupancy
_atom_site_site_symmetry_order
_atom_site_calc_flag
_atom_site_refinement_flags_posn
_atom_site_refinement_flags_adp
I1 I 0.51191(2) 0.18266(3) 0.40559(2) 0.03874(10) Uani 1 1 d . .
H1O2 H 0.700(6) 0.597(6) 0.454(3) 0.16(3) Uiso 1 1 d D .
H1O1 H 0.393(4) 0.177(6) 0.5004(12) 0.068(16) Uiso 1 1 d D .
N1 N 0.3071(2) 0.2817(3) 0.08092(10) 0.0268(6) Uani 1 1 d . .
N2 N 0.9481(2) 0.3602(3) 0.29696(10) 0.0245(6) Uani 1 1 d . .
H2O2 H 0.694(5) 0.443(7) 0.439(3) 0.16(3) Uiso 1 1 d D .
H2O1 H 0.388(5) 0.101(6) 0.5469(18) 0.11(2) Uiso 1 1 d D .
O1W O 0.3532(3) 0.1753(5) 0.52758(14) 0.0622(9) Uani 1 1 d D .
C2 C 0.9640(3) 0.2887(4) 0.34863(12) 0.0219(7) Uani 1 1 d . .
C3 C 0.6289(3) 0.3167(4) 0.18939(12) 0.0224(7) Uani 1 1 d . .
C4 C 0.8815(3) 0.1957(4) 0.37665(13) 0.0269(7) Uani 1 1 d . .
H4 H 0.801564 0.171990 0.361973 0.032 Uiso 1 1 calc R U
C5 C 0.7473(3) 0.2935(4) 0.17227(13) 0.0263(8) Uani 1 1 d . .
H5 H 0.756364 0.267476 0.136538 0.032 Uiso 1 1 calc R U
C6 C 0.5172(3) 0.3024(4) 0.15146(12) 0.0216(7) Uani 1 1 d . .
C7 C 0.4110(3) 0.1988(4) 0.07029(13) 0.0285(8) Uani 1 1 d . .
H7 H 0.411116 0.134241 0.039373 0.034 Uiso 1 1 calc R U
C8 C 1.0861(3) 0.3222(4) 0.37043(12) 0.0221(7) Uani 1 1 d . .
C9 C 1.0425(3) 0.1736(4) 0.44938(13) 0.0333(8) Uani 1 1 d . .
H9 H 1.067009 0.135267 0.483670 0.040 Uiso 1 1 calc R U
C10 C 0.8409(3) 0.3463(4) 0.26133(13) 0.0236(7) Uani 1 1 d . .
C11 C 0.7224(3) 0.3699(4) 0.27866(13) 0.0255(7) Uani 1 1 d . .
H11 H 0.713206 0.396672 0.314321 0.031 Uiso 1 1 calc R U
C13 C 0.3049(3) 0.3751(4) 0.12569(13) 0.0285(8) Uani 1 1 d . .
H13 H 0.232610 0.431795 0.132644 0.034 Uiso 1 1 calc R U
C14 C 0.4077(3) 0.3873(4) 0.16095(13) 0.0256(7) Uani 1 1 d . .
H14 H 0.404801 0.452760 0.191549 0.031 Uiso 1 1 calc R U
C15 C 0.8515(3) 0.3086(4) 0.20736(13) 0.0274(7) Uani 1 1 d . .
H15 H 0.929883 0.293466 0.194974 0.033 Uiso 1 1 calc R U
C16 C 1.1254(3) 0.2634(4) 0.42113(13) 0.0300(8) Uani 1 1 d . .
H16 H 1.205784 0.284032 0.435791 0.036 Uiso 1 1 calc R U
C17 C 0.5167(3) 0.2079(4) 0.10426(12) 0.0258(7) Uani 1 1 d . .
H17 H 0.588201 0.151333 0.096002 0.031 Uiso 1 1 calc R U
C18 C 1.0862(3) 0.5348(4) 0.24209(13) 0.0268(7) Uani 1 1 d . .
H18 H 1.027666 0.550175 0.213225 0.032 Uiso 1 1 calc R U
C19 C 1.2920(3) 0.5816(4) 0.28604(15) 0.0327(8) Uani 1 1 d . .
H19 H 1.370506 0.629079 0.284906 0.039 Uiso 1 1 calc R U
C20 C 1.0601(3) 0.4404(4) 0.28683(12) 0.0228(7) Uani 1 1 d . .
C21 C 0.6186(3) 0.3537(4) 0.24329(13) 0.0251(7) Uani 1 1 d . .
H21 H 0.540128 0.367819 0.255654 0.030 Uiso 1 1 calc R U
C22 C 1.1466(3) 0.4188(4) 0.33065(12) 0.0227(7) Uani 1 1 d . .
C23 C 1.2040(3) 0.6043(4) 0.24306(14) 0.0309(8) Uani 1 1 d . .
H23 H 1.224983 0.668134 0.214020 0.037 Uiso 1 1 calc R U
C24 C 1.2648(3) 0.4897(4) 0.33037(13) 0.0270(8) Uani 1 1 d . .
H24 H 1.323617 0.475410 0.359212 0.032 Uiso 1 1 calc R U
C25 C 0.9228(3) 0.1399(4) 0.42711(13) 0.0313(8) Uani 1 1 d . .
H25 H 0.869212 0.077969 0.446785 0.038 Uiso 1 1 calc R U
O2W O 0.7468(3) 0.5169(5) 0.44664(16) 0.0674(9) Uani 1 1 d D .
C27 C 0.1936(3) 0.2668(6) 0.04386(16) 0.0454(10) Uani 1 1 d . .
H27A H 0.167057 0.375995 0.031939 0.068 Uiso 1 1 calc R U
H27B H 0.128749 0.214588 0.062157 0.068 Uiso 1 1 calc R U
H27C H 0.211503 0.200097 0.013480 0.068 Uiso 1 1 calc R U

loop_
_atom_site_aniso_label
_atom_site_aniso_U_11
_atom_site_aniso_U_22
_atom_site_aniso_U_33
_atom_site_aniso_U_23
_atom_site_aniso_U_13
_atom_site_aniso_U_12
I1 0.03150(14) 0.05188(18) 0.03180(14) 0.00177(13) -0.00441(10) 0.00013(12)
N1 0.0278(15) 0.0278(17) 0.0242(15) 0.0021(12) -0.0031(12) -0.0008(13)
N2 0.0181(13) 0.0279(16) 0.0271(15) 0.0092(12) -0.0003(11) -0.0033(12)
O1W 0.070(2) 0.066(2) 0.052(2) 0.0086(18) 0.0132(18) 0.0287(19)
C2 0.0223(16) 0.0199(18) 0.0231(16) 0.0014(13) -0.0001(13) 0.0046(14)
C3 0.0250(16) 0.0182(16) 0.0240(16) 0.0018(14) 0.0016(13) 0.0019(14)
C4 0.0258(17) 0.0243(18) 0.0311(19) 0.0028(16) 0.0048(14) 0.0026(15)
C5 0.0269(17) 0.030(2) 0.0224(17) -0.0003(15) 0.0036(14) 0.0035(15)
C6 0.0221(15) 0.0212(17) 0.0216(16) 0.0043(14) 0.0030(13) -0.0023(14)
C7 0.0371(19) 0.0257(19) 0.0230(17) -0.0004(15) 0.0041(15) -0.0046(16)
C8 0.0253(16) 0.0175(17) 0.0231(16) -0.0020(14) 0.0000(13) 0.0055(14)
C9 0.048(2) 0.031(2) 0.0211(17) 0.0048(16) 0.0030(16) 0.0119(18)
C10 0.0244(16) 0.0199(18) 0.0258(17) 0.0035(14) -0.0020(14) 0.0008(13)
C11 0.0264(17) 0.0276(19) 0.0229(17) 0.0004(14) 0.0051(14) 0.0013(15)
C13 0.0256(17) 0.0303(19) 0.0296(19) 0.0030(15) 0.0022(15) 0.0017(15)
C14 0.0277(17) 0.0246(18) 0.0244(17) -0.0013(15) 0.0006(14) -0.0013(15)
C15 0.0225(16) 0.0319(19) 0.0280(18) 0.0043(16) 0.0031(14) 0.0057(15)
C16 0.0304(18) 0.029(2) 0.0303(19) -0.0043(16) -0.0013(15) 0.0028(16)
C17 0.0286(17) 0.0257(19) 0.0234(17) 0.0016(14) 0.0040(14) 0.0004(15)
C18 0.0280(17) 0.0240(18) 0.0293(18) 0.0018(15) 0.0073(14) 0.0051(15)
C19 0.0235(17) 0.025(2) 0.050(2) -0.0067(17) 0.0093(17) -0.0040(15)
C20 0.0198(15) 0.0195(17) 0.0295(18) -0.0006(14) 0.0043(14) 0.0047(14)
C21 0.0222(16) 0.0263(19) 0.0269(18) 0.0010(14) 0.0029(14) 0.0005(14)
C22 0.0200(16) 0.0185(17) 0.0297(18) -0.0033(14) 0.0028(14) 0.0048(14)
C23 0.0325(19) 0.0243(19) 0.038(2) 0.0017(16) 0.0161(16) 0.0012(16)
C24 0.0242(16) 0.0233(19) 0.0329(19) -0.0079(15) -0.0026(14) 0.0023(14)
C25 0.039(2) 0.028(2) 0.0288(19) 0.0065(15) 0.0108(16) 0.0040(16)
O2W 0.070(2) 0.046(2) 0.090(3) -0.0022(19) 0.036(2) -0.0083(19)
C27 0.035(2) 0.057(3) 0.041(2) -0.006(2) -0.0177(18) 0.0025(19)

loop_
_atom_type_symbol
_atom_type_description
_atom_type_scat_dispersion_real
_atom_type_scat_dispersion_imag
_atom_type_scat_source
C C 0.0033 0.0016 'International Tables Vol C Tables 4.2.6.8 and 6.1.1.4'
H H 0.0000 0.0000 'International Tables Vol C Tables 4.2.6.8 and 6.1.1.4'
N N 0.0061 0.0033 'International Tables Vol C Tables 4.2.6.8 and 6.1.1.4'
O O 0.0106 0.0060 'International Tables Vol C Tables 4.2.6.8 and 6.1.1.4'
I I -0.4742 1.8119 'International Tables Vol C Tables 4.2.6.8 and 6.1.1.4'

loop_
_geom_angle_atom_site_label_1
_geom_angle_atom_site_label_2
_geom_angle_atom_site_label_3
_geom_angle
C7 N1 C13 120.3(3)
C7 N1 C27 119.8(3)
C13 N1 C27 119.9(3)
C20 N2 C10 126.5(3)
C20 N2 C2 107.7(3)
C10 N2 C2 125.7(2)
H1O1 O1W H2O1 105(4)
C4 C2 N2 129.9(3)
C4 C2 C8 121.4(3)
N2 C2 C8 108.7(3)
C5 C3 C21 118.0(3)
C5 C3 C6 120.9(3)
C21 C3 C6 121.0(3)
C25 C4 C2 117.4(3)
C25 C4 H4 121.3
C2 C4 H4 121.3
C15 C5 C3 121.0(3)
C15 C5 H5 119.5
C3 C5 H5 119.5
C14 C6 C17 117.2(3)
C14 C6 C3 120.7(3)
C17 C6 C3 122.1(3)
N1 C7 C17 121.1(3)
N1 C7 H7 119.4
C17 C7 H7 119.4
C16 C8 C2 119.9(3)
C16 C8 C22 133.2(3)
C2 C8 C22 106.9(3)
C16 C9 C25 120.8(3)
C16 C9 H9 119.6
C25 C9 H9 119.6
C11 C10 C15 118.4(3)
C11 C10 N2 121.3(3)
C15 C10 N2 120.3(3)
C21 C11 C10 120.4(3)
C21 C11 H11 119.8
C10 C11 H11 119.8
N1 C13 C14 120.8(3)
N1 C13 H13 119.6
C14 C13 H13 119.6
C13 C14 C6 120.6(3)
C13 C14 H14 119.7
C6 C14 H14 119.7
C5 C15 C10 120.8(3)
C5 C15 H15 119.6
C10 C15 H15 119.6
C9 C16 C8 118.7(3)
C9 C16 H16 120.7
C8 C16 H16 120.7
C7 C17 C6 120.0(3)
C7 C17 H17 120.0
C6 C17 H17 120.0
C23 C18 C20 116.3(3)
C23 C18 H18 121.8
C20 C18 H18 121.8
C24 C19 C23 121.1(3)
C24 C19 H19 119.4
C23 C19 H19 119.4
C22 C20 C18 122.3(3)
C22 C20 N2 109.5(3)
C18 C20 N2 128.2(3)
C11 C21 C3 121.4(3)
C11 C21 H21 119.3
C3 C21 H21 119.3
C20 C22 C24 120.1(3)
C20 C22 C8 107.2(3)
C24 C22 C8 132.6(3)
C18 C23 C19 122.1(3)
C18 C23 H23 118.9
C19 C23 H23 118.9
C19 C24 C22 118.1(3)
C19 C24 H24 121.0
C22 C24 H24 121.0
C4 C25 C9 121.8(3)
C4 C25 H25 119.1
C9 C25 H25 119.1
H1O2 O2W H2O2 100(4)
N1 C27 H27A 109.5
N1 C27 H27B 109.5
H27A C27 H27B 109.5
N1 C27 H27C 109.5
H27A C27 H27C 109.5
H27B C27 H27C 109.5

loop_
_geom_bond_atom_site_label_1
_geom_bond_atom_site_label_2
_geom_bond_distance
N1 C7 1.345(4)
N1 C13 1.348(4)
N1 C27 1.482(4)
N2 C20 1.408(4)
N2 C10 1.409(4)
N2 C2 1.412(4)
O1W H1O1 0.831(18)
O1W H2O1 0.834(19)
C2 C4 1.389(4)
C2 C8 1.412(4)
C3 C5 1.389(4)
C3 C21 1.393(4)
C3 C6 1.480(4)
C4 C25 1.380(5)
C4 H4 0.9300
C5 C15 1.377(4)
C5 H5 0.9300
C6 C14 1.398(4)
C6 C17 1.402(4)
C7 C17 1.370(5)
C7 H7 0.9300
C8 C16 1.388(5)
C8 C22 1.453(4)
C9 C16 1.382(5)
C9 C25 1.392(5)
C9 H9 0.9300
C10 C11 1.393(4)
C10 C15 1.396(4)
C11 C21 1.378(5)
C11 H11 0.9300
C13 C14 1.366(5)
C13 H13 0.9300
C14 H14 0.9300
C15 H15 0.9300
C16 H16 0.9300
C17 H17 0.9300
C18 C23 1.385(5)
C18 C20 1.396(4)
C18 H18 0.9300
C19 C24 1.381(5)
C19 C23 1.390(5)
C19 H19 0.9300
C20 C22 1.394(4)
C21 H21 0.9300
C22 C24 1.396(4)
C23 H23 0.9300
C24 H24 0.9300
C25 H25 0.9300
O2W H1O2 0.842(19)
O2W H2O2 0.83(2)
C27 H27A 0.9600
C27 H27B 0.9600
C27 H27C 0.9600

loop_
_geom_torsion_atom_site_label_1
_geom_torsion_atom_site_label_2
_geom_torsion_atom_site_label_3
_geom_torsion_atom_site_label_4
_geom_torsion
C20 N2 C2 C4 -179.3(3)
C10 N2 C2 C4 -2.0(5)
C20 N2 C2 C8 -0.8(3)
C10 N2 C2 C8 176.6(3)
N2 C2 C4 C25 179.6(3)
C8 C2 C4 C25 1.2(5)
C21 C3 C5 C15 -0.7(5)
C6 C3 C5 C15 179.3(3)
C5 C3 C6 C14 -153.9(3)
C21 C3 C6 C14 26.1(5)
C5 C3 C6 C17 24.5(5)
C21 C3 C6 C17 -155.5(3)
C13 N1 C7 C17 -0.4(5)
C27 N1 C7 C17 -178.9(3)
C4 C2 C8 C16 -0.7(5)
N2 C2 C8 C16 -179.5(3)
C4 C2 C8 C22 179.1(3)
N2 C2 C8 C22 0.4(3)
C20 N2 C10 C11 -137.3(3)
C2 N2 C10 C11 45.8(5)
C20 N2 C10 C15 42.6(5)
C2 N2 C10 C15 -134.3(3)
C15 C10 C11 C21 0.9(5)
N2 C10 C11 C21 -179.2(3)
C7 N1 C13 C14 0.0(5)
C27 N1 C13 C14 178.5(3)
N1 C13 C14 C6 -0.4(5)
C17 C6 C14 C13 1.0(4)
C3 C6 C14 C13 179.5(3)
C3 C5 C15 C10 0.5(5)
C11 C10 C15 C5 -0.6(5)
N2 C10 C15 C5 179.5(3)
C25 C9 C16 C8 1.2(5)
C2 C8 C16 C9 -0.5(5)
C22 C8 C16 C9 179.7(3)
N1 C7 C17 C6 1.1(5)
C14 C6 C17 C7 -1.4(4)
C3 C6 C17 C7 -179.8(3)
C23 C18 C20 C22 1.0(5)
C23 C18 C20 N2 178.2(3)
C10 N2 C20 C22 -176.5(3)
C2 N2 C20 C22 0.9(3)
C10 N2 C20 C18 6.0(5)
C2 N2 C20 C18 -176.6(3)
C10 C11 C21 C3 -1.2(5)
C5 C3 C21 C11 1.1(5)
C6 C3 C21 C11 -179.0(3)
C18 C20 C22 C24 -1.4(5)
N2 C20 C22 C24 -179.0(3)
C18 C20 C22 C8 177.0(3)
N2 C20 C22 C8 -0.6(3)
C16 C8 C22 C20 180.0(3)
C2 C8 C22 C20 0.2(3)
C16 C8 C22 C24 -1.9(6)
C2 C8 C22 C24 178.3(3)
C20 C18 C23 C19 0.1(5)
C24 C19 C23 C18 -0.9(5)
C23 C19 C24 C22 0.5(5)
C20 C22 C24 C19 0.5(4)
C8 C22 C24 C19 -177.4(3)
C2 C4 C25 C9 -0.4(5)
C16 C9 C25 C4 -0.8(5)
